data_4108709
loop_
_publ_author_name
'Raissa M. Trend'
'Brian M. Stoltz'

_publ_contact_author
;       Michael W. Day
        Beckman Institute
        California Institute of Technology
        Pasadena, CA  91125
        USA
;
_publ_contact_author_email mikeday@caltech.edu
_publ_contact_author_fax '(818) 449 4159'
_publ_contact_author_phone '(818) 395 2734'
_publ_section_title
;
 Structural Features and Reactivity of (Sparteine)PdCl2: A Model for
 Selectivity in the Oxidative Kinetic Resolution of Secondary Alcohols
;
_journal_name_full 'Journal of the American Chemical Society'
_journal_page_first 15957
_journal_page_last 15966
_journal_paper_doi 10.1021/ja804955e
_journal_volume 130
_journal_year 2008
_chemical_formula_sum 'C25 H36 Cl5 F3 N2 O Pd'
_chemical_formula_weight 721.21
_chemical_name_systematic
; 
 ? 
;
_space_group_IT_number 4
_symmetry_cell_setting monoclinic
_symmetry_space_group_name_Hall 'P 2yb'
_symmetry_space_group_name_H-M 'P 1 21 1'
_atom_sites_solution_hydrogens geom
_atom_sites_solution_primary direct
_atom_sites_solution_secondary difmap
_audit_creation_method SHELXL-97
_cell_angle_alpha 90.00
_cell_angle_beta 98.5410(10)
_cell_angle_gamma 90.00
_cell_formula_units_Z 4
_cell_length_a 14.8633(3)
_cell_length_b 13.4427(3)
_cell_length_c 15.0189(3)
_cell_measurement_reflns_used 30297
_cell_measurement_temperature 100(2)
_cell_measurement_theta_max 38.68
_cell_measurement_theta_min 2.35
_cell_volume 2967.54(11)
_computing_cell_refinement 'Bruker SAINT v6.022'
_computing_data_collection 'Bruker SMART v5.054'
_computing_data_reduction 'Bruker SAINT v6.022'
_computing_molecular_graphics 'Bruker SHELXTL'
_computing_publication_material 'Bruker SHELXTL'
_computing_structure_refinement 'SHELXL-97 (Sheldrick, 1997)'
_computing_structure_solution 'SHELXS-97 (Sheldrick, 1990)'
_diffrn_ambient_temperature 100(2)
_diffrn_measured_fraction_theta_full 0.937
_diffrn_measured_fraction_theta_max 0.937
_diffrn_measurement_device_type 'Bruker SMART 1000'
_diffrn_measurement_method '\w scans at 7 \f settings'
_diffrn_radiation_monochromator graphite
_diffrn_radiation_source 'normal-focus sealed tube'
_diffrn_radiation_type MoK\a
_diffrn_radiation_wavelength 0.71073
_diffrn_reflns_av_R_equivalents 0.0654
_diffrn_reflns_av_sigmaI/netI 0.1028
_diffrn_reflns_limit_h_max 26
_diffrn_reflns_limit_h_min -26
_diffrn_reflns_limit_k_max 24
_diffrn_reflns_limit_k_min -24
_diffrn_reflns_limit_l_max 27
_diffrn_reflns_limit_l_min -27
_diffrn_reflns_number 79009
_diffrn_reflns_theta_full 40.44
_diffrn_reflns_theta_max 40.44
_diffrn_reflns_theta_min 1.80
_exptl_absorpt_coefficient_mu 1.117
_exptl_absorpt_correction_T_max 0.7600
_exptl_absorpt_correction_T_min 0.7094
_exptl_absorpt_correction_type none
_exptl_crystal_colour Orange
_exptl_crystal_density_diffrn 1.614
_exptl_crystal_description Block
_exptl_crystal_F_000 1464
_exptl_crystal_size_max 0.33
_exptl_crystal_size_mid 0.33
_exptl_crystal_size_min 0.26
_refine_diff_density_max 2.072
_refine_diff_density_min -1.257
_refine_diff_density_rms 0.137
_refine_ls_abs_structure_details 'Flack H D (1983), Acta Cryst. A39, 876-881'
_refine_ls_abs_structure_Flack -0.036(10)
_refine_ls_extinction_method none
_refine_ls_goodness_of_fit_ref 0.987
_refine_ls_hydrogen_treatment Riding
_refine_ls_matrix_type 'Full matrix'
_refine_ls_number_parameters 667
_refine_ls_number_reflns 33021
_refine_ls_number_restraints 1
_refine_ls_restrained_S_all 0.987
_refine_ls_R_factor_all 0.0826
_refine_ls_R_factor_gt 0.0401
_refine_ls_shift/su_max 0.003
_refine_ls_shift/su_mean 0.000
_refine_ls_structure_factor_coef Fsqd
_refine_ls_weighting_details w=1/s^2^(Fo^2^)
_refine_ls_weighting_scheme sigma
_refine_ls_wR_factor_gt 0.0608
_refine_ls_wR_factor_ref 0.0669
_reflns_number_gt 21505
_reflns_number_total 33021
_reflns_threshold_expression >2sigma(I)
_cod_data_source_file ja804955e_si_005.cif
_cod_data_source_block rmt07
_cod_depositor_comments
;
The following automatic conversions were performed:

'_atom_sites_solution_primary' value 'direct methods' was changed to
'direct'.

'_atom_sites_solution_secondary' value 'Difference Fourier map' was
changed to 'difmap'.

'_atom_sites_solution_hydrogens' value 'Geometric positions' was
changed to 'geom'.

Automatic conversion script
Id: cif_fix_values 6452 2018-10-05 10:23:21Z andrius 
;
_cod_database_code 4108709

loop_
_symmetry_equiv_pos_as_xyz
'x, y, z'
'-x, y+1/2, -z'

loop_
_atom_site_label
_atom_site_type_symbol
_atom_site_fract_x
_atom_site_fract_y
_atom_site_fract_z
_atom_site_U_iso_or_equiv
_atom_site_adp_type
_atom_site_occupancy
_atom_site_symmetry_multiplicity
_atom_site_calc_flag
_atom_site_refinement_flags
Pd1 Pd 0.965762(10) 0.163092(8) 0.656122(9) 0.00858(4) Uani 1 1 d .
Cl1A Cl 1.01453(3) 0.27816(3) 0.55738(3) 0.01459(10) Uani 1 1 d .
F1A F 0.98053(9) 0.45105(10) 0.83283(9) 0.0271(3) Uani 1 1 d .
F2A F 0.84795(9) 0.50305(10) 0.77195(10) 0.0291(3) Uani 1 1 d .
F3A F 0.85990(9) 0.37250(10) 0.85676(9) 0.0254(3) Uani 1 1 d .
O1A O 0.95897(10) 0.27553(11) 0.74220(9) 0.0130(3) Uani 1 1 d .
N1A N 0.95855(12) 0.05999(13) 0.76202(11) 0.0103(3) Uani 1 1 d .
N2A N 0.96504(11) 0.04190(11) 0.56858(11) 0.0095(3) Uani 1 1 d .
C1A C 0.95237(14) 0.11592(15) 0.84811(13) 0.0147(4) Uani 1 1 d .
H1A1 H 0.8916 0.1472 0.8433 0.018 Uiso 1 1 calc R
H1A2 H 0.9982 0.1699 0.8545 0.018 Uiso 1 1 calc R
C2A C 0.96731(15) 0.05205(17) 0.93246(14) 0.0190(4) Uani 1 1 d .
H2A1 H 0.9210 -0.0014 0.9280 0.023 Uiso 1 1 calc R
H2A2 H 0.9612 0.0933 0.9859 0.023 Uiso 1 1 calc R
C3A C 1.06200(15) 0.00662(18) 0.94251(15) 0.0220(5) Uani 1 1 d .
H3A1 H 1.1085 0.0599 0.9502 0.026 Uiso 1 1 calc R
H3A2 H 1.0719 -0.0367 0.9964 0.026 Uiso 1 1 calc R
C4A C 1.07059(15) -0.05383(16) 0.85889(14) 0.0193(5) Uani 1 1 d .
H4A1 H 1.0294 -0.1120 0.8568 0.023 Uiso 1 1 calc R
H4A2 H 1.1336 -0.0793 0.8636 0.023 Uiso 1 1 calc R
C5A C 1.04817(13) 0.00411(15) 0.77113(14) 0.0138(4) Uani 1 1 d .
H5A H 1.0973 0.0546 0.7699 0.017 Uiso 1 1 calc R
C6A C 1.05048(14) -0.06546(14) 0.69010(14) 0.0142(4) Uani 1 1 d .
H6A H 1.1076 -0.1056 0.7026 0.017 Uiso 1 1 calc R
C7A C 1.05092(13) -0.01408(14) 0.59986(14) 0.0128(4) Uani 1 1 d .
H7A1 H 1.1029 0.0326 0.6050 0.015 Uiso 1 1 calc R
H7A2 H 1.0600 -0.0647 0.5541 0.015 Uiso 1 1 calc R
C8A C 0.96483(14) 0.06903(15) 0.47092(13) 0.0134(4) Uani 1 1 d .
H8A1 H 0.9711 0.0075 0.4362 0.016 Uiso 1 1 calc R
H8A2 H 1.0183 0.1115 0.4662 0.016 Uiso 1 1 calc R
C9A C 0.87930(14) 0.12346(15) 0.42915(14) 0.0168(4) Uani 1 1 d .
H9A1 H 0.8811 0.1333 0.3641 0.020 Uiso 1 1 calc R
H9A2 H 0.8778 0.1899 0.4573 0.020 Uiso 1 1 calc R
C10A C 0.79261(14) 0.06663(16) 0.44103(14) 0.0172(4) Uani 1 1 d .
H10A H 0.7387 0.1091 0.4222 0.021 Uiso 1 1 calc R
H10B H 0.7872 0.0063 0.4027 0.021 Uiso 1 1 calc R
C11A C 0.79629(14) 0.03704(15) 0.53970(14) 0.0144(4) Uani 1 1 d .
H11A H 0.7420 -0.0031 0.5469 0.017 Uiso 1 1 calc R
H11B H 0.7958 0.0976 0.5772 0.017 Uiso 1 1 calc R
C12A C 0.88235(13) -0.02324(14) 0.57136(13) 0.0118(4) Uani 1 1 d .
H12A H 0.8849 -0.0767 0.5255 0.014 Uiso 1 1 calc R
C13A C 0.88430(14) -0.07555(15) 0.66154(14) 0.0136(4) Uani 1 1 d .
H13A H 0.8312 -0.1220 0.6560 0.016 Uiso 1 1 calc R
C14A C 0.87800(13) -0.00698(14) 0.74106(14) 0.0127(4) Uani 1 1 d .
H14A H 0.8224 0.0341 0.7277 0.015 Uiso 1 1 calc R
H14B H 0.8723 -0.0479 0.7948 0.015 Uiso 1 1 calc R
C15A C 0.97067(13) -0.13816(14) 0.68100(14) 0.0142(4) Uani 1 1 d .
H15A H 0.9744 -0.1855 0.6311 0.017 Uiso 1 1 calc R
H15B H 0.9711 -0.1764 0.7374 0.017 Uiso 1 1 calc R
C16A C 0.90431(14) 0.35663(14) 0.71012(14) 0.0132(4) Uani 1 1 d .
H16A H 0.9369 0.3956 0.6680 0.016 Uiso 1 1 calc R
C17A C 0.81047(14) 0.33008(14) 0.66119(14) 0.0143(4) Uani 1 1 d .
C18A C 0.75355(14) 0.26450(14) 0.69812(15) 0.0164(4) Uani 1 1 d .
H18A H 0.7735 0.2360 0.7556 0.020 Uiso 1 1 calc R
C19A C 0.66814(15) 0.23993(16) 0.65247(16) 0.0221(5) Uani 1 1 d .
H19A H 0.6302 0.1946 0.6782 0.027 Uiso 1 1 calc R
C20A C 0.63869(16) 0.28238(18) 0.56855(16) 0.0275(5) Uani 1 1 d .
H20A H 0.5800 0.2669 0.5374 0.033 Uiso 1 1 calc R
C21A C 0.69442(18) 0.34673(19) 0.53053(16) 0.0289(6) Uani 1 1 d .
H21A H 0.6746 0.3750 0.4730 0.035 Uiso 1 1 calc R
C22A C 0.77949(16) 0.36980(17) 0.57696(15) 0.0219(5) Uani 1 1 d .
H22A H 0.8177 0.4140 0.5504 0.026 Uiso 1 1 calc R
C23A C 0.89806(15) 0.42024(15) 0.79226(15) 0.0181(4) Uani 1 1 d .
Pd2 Pd 0.533517(10) 0.676724(9) 0.840922(10) 0.00943(4) Uani 1 1 d .
Cl1B Cl 0.47429(3) 0.78432(4) 0.93996(3) 0.01533(10) Uani 1 1 d .
F1B F 0.53575(9) 0.99225(10) 0.71269(10) 0.0318(4) Uani 1 1 d .
F2B F 0.66819(9) 1.02937(9) 0.78544(10) 0.0306(3) Uani 1 1 d .
F3B F 0.65592(9) 0.92402(10) 0.67548(9) 0.0269(3) Uani 1 1 d .
O1B O 0.55447(10) 0.79650(10) 0.76655(10) 0.0142(3) Uani 1 1 d .
N1B N 0.54697(11) 0.58056(12) 0.73129(11) 0.0112(3) Uani 1 1 d .
N2B N 0.52601(11) 0.54920(12) 0.91950(11) 0.0122(3) Uani 1 1 d .
C1B C 0.55799(13) 0.64345(14) 0.65005(12) 0.0136(4) Uani 1 1 d .
H1B1 H 0.6187 0.6754 0.6606 0.016 Uiso 1 1 calc R
H1B2 H 0.5118 0.6971 0.6445 0.016 Uiso 1 1 calc R
C2B C 0.54868(14) 0.58659(16) 0.56102(14) 0.0178(4) Uani 1 1 d .
H2B1 H 0.5564 0.6330 0.5115 0.021 Uiso 1 1 calc R
H2B2 H 0.5968 0.5353 0.5642 0.021 Uiso 1 1 calc R
C3B C 0.45563(15) 0.53731(17) 0.54182(15) 0.0224(5) Uani 1 1 d .
H3B1 H 0.4513 0.4970 0.4862 0.027 Uiso 1 1 calc R
H3B2 H 0.4074 0.5887 0.5331 0.027 Uiso 1 1 calc R
C4B C 0.44309(15) 0.47081(16) 0.62148(15) 0.0201(5) Uani 1 1 d .
H4B1 H 0.4865 0.4147 0.6239 0.024 Uiso 1 1 calc R
H4B2 H 0.3809 0.4427 0.6111 0.024 Uiso 1 1 calc R
C5B C 0.45735(14) 0.52416(15) 0.71281(14) 0.0157(4) Uani 1 1 d .
H5B H 0.4071 0.5738 0.7123 0.019 Uiso 1 1 calc R
C6B C 0.44898(14) 0.44908(15) 0.78825(15) 0.0170(4) Uani 1 1 d .
H6B H 0.3923 0.4095 0.7696 0.020 Uiso 1 1 calc R
C7B C 0.44218(14) 0.49463(15) 0.87986(15) 0.0172(4) Uani 1 1 d .
H7B1 H 0.3899 0.5411 0.8736 0.021 Uiso 1 1 calc R
H7B2 H 0.4300 0.4411 0.9217 0.021 Uiso 1 1 calc R
C8B C 0.51992(14) 0.56998(15) 1.01739(14) 0.0166(4) Uani 1 1 d .
H8B1 H 0.5109 0.5063 1.0480 0.020 Uiso 1 1 calc R
H8B2 H 0.4660 0.6122 1.0209 0.020 Uiso 1 1 calc R
C9B C 0.60350(15) 0.62135(16) 1.06701(14) 0.0196(5) Uani 1 1 d .
H9B1 H 0.5969 0.6280 1.1314 0.023 Uiso 1 1 calc R
H9B2 H 0.6078 0.6891 1.0422 0.023 Uiso 1 1 calc R
C10B C 0.69096(15) 0.56440(18) 1.05923(14) 0.0213(5) Uani 1 1 d .
H10C H 0.6922 0.5014 1.0936 0.026 Uiso 1 1 calc R
H10D H 0.7444 0.6047 1.0848 0.026 Uiso 1 1 calc R
C11B C 0.69495(14) 0.54209(16) 0.95995(14) 0.0165(4) Uani 1 1 d .
H11C H 0.7499 0.5023 0.9546 0.020 Uiso 1 1 calc R
H11D H 0.6988 0.6052 0.9267 0.020 Uiso 1 1 calc R
C12B C 0.60987(14) 0.48446(15) 0.91901(14) 0.0154(4) Uani 1 1 d .
H12B H 0.6037 0.4277 0.9607 0.018 Uiso 1 1 calc R
C13B C 0.61492(15) 0.43884(15) 0.82712(15) 0.0152(4) Uani 1 1 d .
H13B H 0.6684 0.3928 0.8338 0.018 Uiso 1 1 calc R
C14B C 0.62636(13) 0.51266(14) 0.75245(13) 0.0125(4) Uani 1 1 d .
H14C H 0.6818 0.5528 0.7710 0.015 Uiso 1 1 calc R
H14D H 0.6348 0.4754 0.6974 0.015 Uiso 1 1 calc R
C15B C 0.52933(14) 0.37634(15) 0.79866(16) 0.0189(5) Uani 1 1 d .
H15C H 0.5224 0.3257 0.8450 0.023 Uiso 1 1 calc R
H15D H 0.5329 0.3420 0.7410 0.023 Uiso 1 1 calc R
C16B C 0.60895(14) 0.86990(14) 0.81309(15) 0.0137(4) Uani 1 1 d .
H16B H 0.5762 0.8966 0.8615 0.016 Uiso 1 1 calc R
C17B C 0.70214(14) 0.83376(14) 0.85704(14) 0.0144(4) Uani 1 1 d .
C18B C 0.75419(14) 0.77250(14) 0.81019(15) 0.0158(4) Uani 1 1 d .
H18B H 0.7318 0.7539 0.7499 0.019 Uiso 1 1 calc R
C19B C 0.83893(15) 0.73810(16) 0.85078(16) 0.0201(5) Uani 1 1 d .
H19B H 0.8736 0.6955 0.8185 0.024 Uiso 1 1 calc R
C20B C 0.87271(16) 0.76606(18) 0.93835(16) 0.0263(5) Uani 1 1 d .
H20B H 0.9305 0.7428 0.9660 0.032 Uiso 1 1 calc R
C21B C 0.82206(17) 0.8277(2) 0.98509(17) 0.0306(6) Uani 1 1 d .
H21B H 0.8452 0.8476 1.0448 0.037 Uiso 1 1 calc R
C22B C 0.73693(17) 0.86066(18) 0.94464(16) 0.0240(5) Uani 1 1 d .
H22B H 0.7020 0.9023 0.9776 0.029 Uiso 1 1 calc R
C23B C 0.61737(15) 0.95302(16) 0.74702(16) 0.0203(5) Uani 1 1 d .
Cl1 Cl 0.23638(5) 0.24839(5) 0.76287(5) 0.04188(17) Uani 1 1 d .
Cl2 Cl 0.20114(4) 0.45891(5) 0.79569(4) 0.02803(13) Uani 1 1 d .
C1 C 0.16173(16) 0.34981(17) 0.73623(16) 0.0247(5) Uani 1 1 d .
H1A H 0.1010 0.3323 0.7510 0.030 Uiso 1 1 calc R
H1B H 0.1552 0.3630 0.6707 0.030 Uiso 1 1 calc R
Cl3 Cl 0.28572(4) 0.77658(5) 0.71946(5) 0.03534(15) Uani 1 1 d .
Cl4 Cl 0.30206(4) 0.99189(4) 0.69941(4) 0.02693(13) Uani 1 1 d .
C2 C 0.35952(16) 0.87937(17) 0.73514(17) 0.0266(5) Uani 1 1 d .
H2A H 0.4105 0.8691 0.7006 0.032 Uiso 1 1 calc R
H2B H 0.3852 0.8848 0.7997 0.032 Uiso 1 1 calc R
Cl5 Cl 0.80725(4) 0.64123(5) 0.60037(4) 0.02919(14) Uani 1 1 d .
Cl6 Cl 0.70210(5) 0.78498(5) 0.48301(5) 0.03848(17) Uani 1 1 d .
C3 C 0.77102(15) 0.67835(17) 0.48896(15) 0.0248(5) Uani 1 1 d .
H3A H 0.7365 0.6234 0.4559 0.030 Uiso 1 1 calc R
H3B H 0.8249 0.6921 0.4593 0.030 Uiso 1 1 calc R
Cl7 Cl 0.84906(6) 0.18526(5) 0.11146(5) 0.0503(2) Uani 1 1 d .
Cl8 Cl 0.72296(5) 0.17198(7) -0.05848(5) 0.0542(2) Uani 1 1 d .
C4 C 0.76569(19) 0.2468(2) 0.0337(2) 0.0431(7) Uani 1 1 d .
H4A H 0.7148 0.2676 0.0651 0.052 Uiso 1 1 calc R
H4B H 0.7928 0.3076 0.0115 0.052 Uiso 1 1 calc R

loop_
_atom_site_aniso_label
_atom_site_aniso_U_11
_atom_site_aniso_U_22
_atom_site_aniso_U_33
_atom_site_aniso_U_23
_atom_site_aniso_U_13
_atom_site_aniso_U_12
Pd1 0.00934(7) 0.00747(9) 0.00953(7) 0.00022(6) 0.00339(6) -0.00004(6)
Cl1A 0.0214(3) 0.0101(2) 0.0138(2) 0.00183(18) 0.0073(2) -0.00237(19)
F1A 0.0175(7) 0.0277(7) 0.0360(8) -0.0178(6) 0.0038(6) -0.0039(6)
F2A 0.0289(8) 0.0165(6) 0.0418(9) -0.0116(6) 0.0045(7) 0.0076(6)
F3A 0.0297(8) 0.0296(7) 0.0200(7) -0.0092(6) 0.0137(6) -0.0057(6)
O1A 0.0170(8) 0.0112(7) 0.0111(7) 0.0004(6) 0.0029(6) 0.0024(6)
N1A 0.0079(8) 0.0117(8) 0.0117(8) 0.0010(7) 0.0029(7) -0.0013(6)
N2A 0.0089(7) 0.0103(7) 0.0103(8) -0.0012(6) 0.0043(6) -0.0010(6)
C1A 0.0153(10) 0.0164(9) 0.0126(10) -0.0003(8) 0.0029(8) 0.0005(8)
C2A 0.0207(11) 0.0237(11) 0.0133(10) 0.0017(9) 0.0053(9) -0.0020(9)
C3A 0.0203(12) 0.0282(12) 0.0165(11) 0.0089(10) 0.0000(9) 0.0011(10)
C4A 0.0163(11) 0.0204(10) 0.0206(11) 0.0089(9) 0.0013(9) 0.0032(9)
C5A 0.0087(9) 0.0137(9) 0.0188(11) 0.0046(8) 0.0012(8) 0.0018(7)
C6A 0.0118(9) 0.0104(8) 0.0210(11) 0.0019(8) 0.0050(8) 0.0015(7)
C7A 0.0107(9) 0.0100(8) 0.0187(10) -0.0006(8) 0.0057(8) -0.0008(7)
C8A 0.0173(10) 0.0139(9) 0.0106(9) -0.0017(8) 0.0071(8) -0.0039(8)
C9A 0.0192(11) 0.0180(10) 0.0132(10) 0.0013(8) 0.0022(8) -0.0015(8)
C10A 0.0146(10) 0.0219(10) 0.0144(10) -0.0002(9) -0.0001(8) -0.0003(8)
C11A 0.0111(9) 0.0150(9) 0.0171(10) -0.0014(8) 0.0020(8) 0.0000(8)
C12A 0.0122(9) 0.0099(8) 0.0138(10) -0.0026(7) 0.0031(8) -0.0012(7)
C13A 0.0120(10) 0.0108(8) 0.0187(11) 0.0002(8) 0.0045(8) -0.0019(7)
C14A 0.0128(10) 0.0118(8) 0.0143(10) 0.0009(8) 0.0052(8) -0.0023(7)
C15A 0.0152(10) 0.0093(8) 0.0187(10) 0.0031(8) 0.0046(9) 0.0008(7)
C16A 0.0173(10) 0.0084(8) 0.0152(10) 0.0013(8) 0.0071(9) -0.0011(8)
C17A 0.0162(10) 0.0125(9) 0.0153(10) -0.0038(8) 0.0054(9) 0.0039(8)
C18A 0.0162(10) 0.0133(9) 0.0196(11) -0.0007(8) 0.0023(9) 0.0022(8)
C19A 0.0192(11) 0.0145(10) 0.0330(14) -0.0056(9) 0.0052(10) 0.0007(9)
C20A 0.0214(12) 0.0273(12) 0.0312(14) -0.0134(11) -0.0045(10) 0.0065(10)
C21A 0.0313(14) 0.0361(14) 0.0176(12) -0.0049(10) -0.0014(11) 0.0094(12)
C22A 0.0257(12) 0.0222(11) 0.0190(12) 0.0003(9) 0.0071(10) 0.0057(10)
C23A 0.0185(11) 0.0135(9) 0.0229(12) -0.0071(9) 0.0046(9) 0.0017(8)
Pd2 0.00915(7) 0.00783(9) 0.01202(7) -0.00056(6) 0.00387(6) -0.00040(6)
Cl1B 0.0205(3) 0.0112(2) 0.0161(2) -0.00170(18) 0.0084(2) 0.00147(19)
F1B 0.0176(7) 0.0216(7) 0.0563(10) 0.0186(7) 0.0054(7) 0.0038(6)
F2B 0.0277(8) 0.0116(6) 0.0536(10) 0.0044(6) 0.0097(7) -0.0066(6)
F3B 0.0276(8) 0.0290(7) 0.0271(8) 0.0107(6) 0.0136(6) 0.0015(6)
O1B 0.0158(7) 0.0109(7) 0.0162(8) -0.0002(6) 0.0034(6) -0.0014(6)
N1B 0.0101(8) 0.0116(8) 0.0124(8) -0.0023(7) 0.0033(7) -0.0005(6)
N2B 0.0108(8) 0.0119(8) 0.0149(9) 0.0006(7) 0.0049(7) -0.0002(7)
C1B 0.0131(9) 0.0148(9) 0.0131(9) 0.0001(7) 0.0020(8) 0.0013(7)
C2B 0.0167(10) 0.0237(11) 0.0132(10) -0.0037(9) 0.0027(9) -0.0014(9)
C3B 0.0209(12) 0.0274(12) 0.0177(11) -0.0083(9) -0.0012(10) -0.0030(10)
C4B 0.0155(11) 0.0186(10) 0.0250(12) -0.0091(9) -0.0016(9) -0.0022(8)
C5B 0.0086(9) 0.0145(9) 0.0242(12) -0.0051(8) 0.0026(8) -0.0027(7)
C6B 0.0135(10) 0.0126(9) 0.0257(12) -0.0027(9) 0.0052(9) -0.0038(8)
C7B 0.0120(10) 0.0127(9) 0.0284(12) -0.0005(9) 0.0076(9) -0.0029(8)
C8B 0.0174(10) 0.0164(9) 0.0183(11) 0.0038(8) 0.0100(9) 0.0040(8)
C9B 0.0244(12) 0.0222(11) 0.0128(10) 0.0013(8) 0.0051(9) 0.0044(9)
C10B 0.0193(11) 0.0301(12) 0.0141(10) 0.0018(9) 0.0010(9) 0.0074(10)
C11B 0.0137(10) 0.0202(10) 0.0154(10) 0.0019(8) 0.0017(8) 0.0021(8)
C12B 0.0156(10) 0.0133(9) 0.0189(11) 0.0002(8) 0.0077(9) 0.0027(8)
C13B 0.0143(10) 0.0113(9) 0.0211(11) 0.0009(8) 0.0061(9) 0.0014(8)
C14B 0.0088(9) 0.0136(9) 0.0155(10) -0.0019(8) 0.0026(8) -0.0001(7)
C15B 0.0206(11) 0.0099(9) 0.0277(12) -0.0020(9) 0.0084(10) 0.0005(8)
C16B 0.0148(10) 0.0090(8) 0.0192(11) -0.0020(8) 0.0091(9) -0.0015(8)
C17B 0.0164(10) 0.0108(8) 0.0172(10) 0.0023(8) 0.0062(9) -0.0023(7)
C18B 0.0143(10) 0.0118(9) 0.0223(11) -0.0008(8) 0.0057(9) -0.0027(8)
C19B 0.0166(11) 0.0135(9) 0.0316(13) 0.0046(9) 0.0083(10) 0.0000(8)
C20B 0.0183(11) 0.0288(12) 0.0303(13) 0.0146(11) -0.0011(10) -0.0027(10)
C21B 0.0247(13) 0.0438(15) 0.0220(13) 0.0042(11) -0.0003(11) -0.0067(12)
C22B 0.0271(13) 0.0262(12) 0.0199(12) -0.0034(10) 0.0078(10) -0.0039(10)
C23B 0.0167(11) 0.0152(10) 0.0303(13) 0.0039(9) 0.0078(10) 0.0006(8)
Cl1 0.0405(4) 0.0283(3) 0.0567(5) 0.0069(3) 0.0065(4) 0.0090(3)
Cl2 0.0247(3) 0.0263(3) 0.0329(3) -0.0063(3) 0.0037(3) -0.0066(2)
C1 0.0217(12) 0.0242(11) 0.0267(13) 0.0026(10) -0.0013(10) -0.0047(10)
Cl3 0.0280(3) 0.0251(3) 0.0519(4) 0.0010(3) 0.0030(3) -0.0040(3)
Cl4 0.0265(3) 0.0241(3) 0.0287(3) 0.0029(2) -0.0009(3) 0.0068(2)
C2 0.0210(12) 0.0225(11) 0.0329(14) 0.0001(10) -0.0075(11) 0.0053(10)
Cl5 0.0261(3) 0.0320(3) 0.0316(3) 0.0043(3) 0.0113(3) 0.0052(2)
Cl6 0.0323(3) 0.0203(3) 0.0617(5) 0.0082(3) 0.0035(3) 0.0061(3)
C3 0.0250(11) 0.0190(10) 0.0315(12) 0.0017(11) 0.0079(9) 0.0010(10)
Cl7 0.0696(5) 0.0301(4) 0.0575(5) 0.0016(3) 0.0299(4) 0.0102(4)
Cl8 0.0471(4) 0.0624(5) 0.0603(5) -0.0276(5) 0.0319(4) -0.0229(4)
C4 0.0392(17) 0.0312(14) 0.060(2) -0.0155(14) 0.0103(15) 0.0032(13)

loop_
_atom_type_symbol
_atom_type_description
_atom_type_scat_dispersion_real
_atom_type_scat_dispersion_imag
_atom_type_scat_source
C C 0.0033 0.0016 'International Tables Vol C Tables 4.2.6.8 and 6.1.1.4'
H H 0.0000 0.0000 'International Tables Vol C Tables 4.2.6.8 and 6.1.1.4'
N N 0.0061 0.0033 'International Tables Vol C Tables 4.2.6.8 and 6.1.1.4'
O O 0.0106 0.0060 'International Tables Vol C Tables 4.2.6.8 and 6.1.1.4'
F F 0.0171 0.0103 'International Tables Vol C Tables 4.2.6.8 and 6.1.1.4'
Cl Cl 0.1484 0.1585 'International Tables Vol C Tables 4.2.6.8 and 6.1.1.4'
Pd Pd -0.9988 1.0072 'International Tables Vol C Tables 4.2.6.8 and 6.1.1.4'

loop_
_geom_angle_atom_site_label_1
_geom_angle_atom_site_label_2
_geom_angle_atom_site_label_3
_geom_angle
_geom_angle_publ_flag
O1A Pd1 N2A 176.27(6) yes
O1A Pd1 N1A 89.78(6) yes
N2A Pd1 N1A 88.07(6) yes
O1A Pd1 Cl1A 87.71(4) yes
N2A Pd1 Cl1A 95.16(4) yes
N1A Pd1 Cl1A 164.59(5) yes
C16A O1A Pd1 116.60(12) ?
C14A N1A C1A 109.38(15) ?
C14A N1A C5A 112.71(15) ?
C1A N1A C5A 109.47(15) ?
C14A N1A Pd1 111.32(12) ?
C1A N1A Pd1 109.42(12) ?
C5A N1A Pd1 104.43(11) ?
C7A N2A C8A 107.75(14) ?
C7A N2A C12A 111.01(14) ?
C8A N2A C12A 106.35(15) ?
C7A N2A Pd1 105.65(11) ?
C8A N2A Pd1 114.91(11) ?
C12A N2A Pd1 111.18(11) ?
N1A C1A C2A 114.37(17) ?
C1A C2A C3A 109.16(17) ?
C4A C3A C2A 108.86(18) ?
C3A C4A C5A 114.05(18) ?
N1A C5A C4A 114.01(16) ?
N1A C5A C6A 110.60(16) ?
C4A C5A C6A 110.21(16) ?
C7A C6A C15A 108.46(17) ?
C7A C6A C5A 115.59(16) ?
C15A C6A C5A 110.57(16) ?
N2A C7A C6A 113.05(16) ?
N2A C8A C9A 113.46(16) ?
C8A C9A C10A 112.24(17) ?
C11A C10A C9A 109.49(17) ?
C10A C11A C12A 110.33(16) ?
N2A C12A C13A 112.53(16) ?
N2A C12A C11A 109.26(15) ?
C13A C12A C11A 115.21(16) ?
C14A C13A C12A 115.02(16) ?
C14A C13A C15A 109.37(17) ?
C12A C13A C15A 109.23(16) ?
N1A C14A C13A 112.92(16) ?
C13A C15A C6A 106.51(15) ?
O1A C16A C23A 105.17(16) ?
O1A C16A C17A 115.29(16) ?
C23A C16A C17A 111.31(17) ?
C22A C17A C18A 117.9(2) ?
C22A C17A C16A 120.47(19) ?
C18A C17A C16A 121.62(19) ?
C19A C18A C17A 121.2(2) ?
C18A C19A C20A 119.3(2) ?
C21A C20A C19A 120.3(2) ?
C20A C21A C22A 119.4(2) ?
C21A C22A C17A 121.8(2) ?
F2A C23A F1A 106.42(17) ?
F2A C23A F3A 106.08(17) ?
F1A C23A F3A 105.72(18) ?
F2A C23A C16A 112.35(18) ?
F1A C23A C16A 112.28(17) ?
F3A C23A C16A 113.43(17) ?
O1B Pd2 N2B 174.13(6) yes
O1B Pd2 N1B 90.94(6) yes
N2B Pd2 N1B 87.58(6) yes
O1B Pd2 Cl1B 87.82(4) yes
N2B Pd2 Cl1B 95.24(5) yes
N1B Pd2 Cl1B 163.00(5) yes
C16B O1B Pd2 114.46(12) ?
C14B N1B C1B 109.72(15) ?
C14B N1B C5B 112.21(15) ?
C1B N1B C5B 109.15(15) ?
C14B N1B Pd2 111.73(12) ?
C1B N1B Pd2 108.59(12) ?
C5B N1B Pd2 105.29(11) ?
C7B N2B C8B 108.17(15) ?
C7B N2B C12B 110.69(15) ?
C8B N2B C12B 106.13(16) ?
C7B N2B Pd2 106.80(12) ?
C8B N2B Pd2 114.37(12) ?
C12B N2B Pd2 110.70(12) ?
N1B C1B C2B 114.80(16) ?
C3B C2B C1B 110.19(17) ?
C2B C3B C4B 108.64(18) ?
C3B C4B C5B 114.21(17) ?
N1B C5B C4B 113.38(16) ?
N1B C5B C6B 110.94(17) ?
C4B C5B C6B 109.68(17) ?
C7B C6B C15B 108.63(18) ?
C7B C6B C5B 115.20(17) ?
C15B C6B C5B 110.31(17) ?
N2B C7B C6B 113.25(16) ?
N2B C8B C9B 113.50(16) ?
C8B C9B C10B 112.23(18) ?
C9B C10B C11B 109.21(18) ?
C10B C11B C12B 109.94(17) ?
N2B C12B C13B 112.69(17) ?
N2B C12B C11B 109.69(16) ?
C13B C12B C11B 114.75(17) ?
C12B C13B C14B 115.49(17) ?
C12B C13B C15B 108.85(17) ?
C14B C13B C15B 109.29(18) ?
N1B C14B C13B 112.61(16) ?
C13B C15B C6B 106.30(16) ?
O1B C16B C23B 106.98(18) ?
O1B C16B C17B 114.46(16) ?
C23B C16B C17B 111.21(17) ?
C22B C17B C18B 118.5(2) ?
C22B C17B C16B 120.97(19) ?
C18B C17B C16B 120.55(19) ?
C17B C18B C19B 120.6(2) ?
C20B C19B C18B 120.0(2) ?
C21B C20B C19B 119.8(2) ?
C20B C21B C22B 119.9(2) ?
C17B C22B C21B 121.1(2) ?
F3B C23B F2B 106.45(17) ?
F3B C23B F1B 105.80(19) ?
F2B C23B F1B 106.22(17) ?
F3B C23B C16B 113.32(17) ?
F2B C23B C16B 112.11(19) ?
F1B C23B C16B 112.42(17) ?
Cl1 C1 Cl2 112.06(13) ?
Cl3 C2 Cl4 111.44(13) ?
Cl5 C3 Cl6 112.04(12) ?
Cl8 C4 Cl7 112.80(15) ?

loop_
_geom_bond_atom_site_label_1
_geom_bond_atom_site_label_2
_geom_bond_distance
_geom_bond_publ_flag
Pd1 O1A 2.0012(14) yes
Pd1 N2A 2.0925(16) yes
Pd1 N1A 2.1243(17) yes
Pd1 Cl1A 2.3316(5) yes
F1A C23A 1.350(2) ?
F2A C23A 1.349(2) ?
F3A C23A 1.355(2) ?
O1A C16A 1.402(2) ?
N1A C14A 1.494(2) ?
N1A C1A 1.510(2) ?
N1A C5A 1.518(2) ?
N2A C7A 1.496(2) ?
N2A C8A 1.511(2) ?
N2A C12A 1.515(2) ?
C1A C2A 1.519(3) ?
C2A C3A 1.521(3) ?
C3A C4A 1.517(3) ?
C4A C5A 1.525(3) ?
C5A C6A 1.539(3) ?
C6A C7A 1.522(3) ?
C6A C15A 1.527(3) ?
C8A C9A 1.519(3) ?
C9A C10A 1.531(3) ?
C10A C11A 1.527(3) ?
C11A C12A 1.529(3) ?
C12A C13A 1.523(3) ?
C13A C14A 1.522(3) ?
C13A C15A 1.527(3) ?
C16A C23A 1.515(3) ?
C16A C17A 1.519(3) ?
C17A C22A 1.387(3) ?
C17A C18A 1.393(3) ?
C18A C19A 1.390(3) ?
C19A C20A 1.393(3) ?
C20A C21A 1.379(4) ?
C21A C22A 1.385(3) ?
Pd2 O1B 2.0101(14) yes
Pd2 N2B 2.0936(16) yes
Pd2 N1B 2.1260(16) yes
Pd2 Cl1B 2.3384(5) yes
F1B C23B 1.353(2) ?
F2B C23B 1.352(2) ?
F3B C23B 1.348(2) ?
O1B C16B 1.396(2) ?
N1B C14B 1.488(2) ?
N1B C1B 1.513(2) ?
N1B C5B 1.522(2) ?
N2B C7B 1.492(3) ?
N2B C8B 1.512(3) ?
N2B C12B 1.521(2) ?
C1B C2B 1.528(3) ?
C2B C3B 1.522(3) ?
C3B C4B 1.527(3) ?
C4B C5B 1.534(3) ?
C5B C6B 1.536(3) ?
C6B C7B 1.523(3) ?
C6B C15B 1.533(3) ?
C8B C9B 1.517(3) ?
C9B C10B 1.528(3) ?
C10B C11B 1.531(3) ?
C11B C12B 1.532(3) ?
C12B C13B 1.522(3) ?
C13B C14B 1.526(3) ?
C13B C15B 1.532(3) ?
C16B C23B 1.512(3) ?
C16B C17B 1.523(3) ?
C17B C22B 1.388(3) ?
C17B C18B 1.391(3) ?
C18B C19B 1.394(3) ?
C19B C20B 1.388(3) ?
C20B C21B 1.379(3) ?
C21B C22B 1.392(3) ?
Cl1 C1 1.766(2) ?
Cl2 C1 1.771(2) ?
Cl3 C2 1.758(2) ?
Cl4 C2 1.780(2) ?
Cl5 C3 1.752(2) ?
Cl6 C3 1.756(2) ?
Cl7 C4 1.776(3) ?
Cl8 C4 1.752(3) ?
